data_7249725
loop_
_publ_author_name
'Wu, Yi'
'Xie, Linchen'
'Jiang, Ye'
'He, Anqi'
'Li, Da'
'Yang, Limin'
'Xu, Yizhuang'
'Liu, Kexin'
'Ozaki, Yukihiro'
'Noda, Isao'

_publ_section_title
;
 Further exploration of the physicochemical nature of
 &#x3bc;<sub>2</sub>-bridge-relevant deprotonations <i>via</i> the
 elucidation of four kinds of alditol complexes.
;
_journal_name_full 'Physical chemistry chemical physics : PCCP'
_journal_paper_doi 10.1039/d4cp03612c
_journal_year 2024
_chemical_formula_moiety '2(C3 H9 Cl2 Mn O4)'
_chemical_formula_sum 'C6 H18 Cl4 Mn2 O8'
_chemical_formula_weight 469.88
_space_group_crystal_system monoclinic
_space_group_IT_number 14
_space_group_name_Hall '-P 2ybc'
_space_group_name_H-M_alt 'P 1 21/c 1'
_atom_sites_solution_hydrogens geom
_atom_sites_solution_primary direct
_atom_sites_solution_secondary difmap
_audit_creation_date 2014-10-21
_audit_creation_method
;
  Olex2 1.1
  (compiled 2011.02.15 svn.r1672, GUI svn.r3494)
;
_audit_update_record
;
2016-03-22 deposited with the CCDC.	2024-12-12 downloaded from the CCDC.
;
_cell_angle_alpha 90.00
_cell_angle_beta 111.271(5)
_cell_angle_gamma 90.00
_cell_formula_units_Z 2
_cell_length_a 7.5432(4)
_cell_length_b 17.4282(6)
_cell_length_c 6.4639(3)
_cell_measurement_reflns_used 2914
_cell_measurement_temperature 109.1
_cell_measurement_theta_max 29.4689
_cell_measurement_theta_min 3.1171
_cell_volume 791.88(7)
_computing_cell_refinement
;
CrysAlisPro, Agilent Technologies,
Version 1.171.35.11 (release 16-05-2011 CrysAlis171 .NET)
(compiled May 16 2011,17:55:39)
;
_computing_data_collection
;
CrysAlisPro, Agilent Technologies,
Version 1.171.35.11 (release 16-05-2011 CrysAlis171 .NET)
(compiled May 16 2011,17:55:39)
;
_computing_data_reduction
;
CrysAlisPro, Agilent Technologies,
Version 1.171.35.11 (release 16-05-2011 CrysAlis171 .NET)
(compiled May 16 2011,17:55:39)
;
_computing_molecular_graphics
;
O. V. Dolomanov, L. J. Bourhis, R. J. Gildea, J. A. K. Howard and H. Puschmann,
OLEX2: a complete structure solution, refinement and analysis program.
J. Appl. Cryst. (2009). 42, 339-341.
;
_computing_publication_material
;
O. V. Dolomanov, L. J. Bourhis, R. J. Gildea, J. A. K. Howard and H. Puschmann,
OLEX2: a complete structure solution, refinement and analysis program.
J. Appl. Cryst. (2009). 42, 339-341.
;
_computing_structure_refinement 'SHELXL-97 (Sheldrick, 1997)'
_computing_structure_solution 'A short history of SHELX (Sheldrick, 2007)/Bruker'
_diffrn_ambient_temperature 109.1
_diffrn_detector_area_resol_mean 16.0971
_diffrn_measured_fraction_theta_full 0.999
_diffrn_measured_fraction_theta_max 0.999
_diffrn_measurement_details
;
#__ type_ start__ end____ width___ exp.time_
  1 omega  -36.00  -10.00   1.0000    1.5000
omega____ theta____ kappa____ phi______ frames
    -      -13.4210   77.0000    0.0000 26

#__ type_ start__ end____ width___ exp.time_
  2 omega  -72.00  -44.00   1.0000    1.5000
omega____ theta____ kappa____ phi______ frames
    -      -13.4210  -37.0000  -60.0000 28

#__ type_ start__ end____ width___ exp.time_
  3 omega    2.00   77.00   1.0000    1.5000
omega____ theta____ kappa____ phi______ frames
    -       18.5772   37.0000 -180.0000 75

#__ type_ start__ end____ width___ exp.time_
  4 omega  -47.00   44.00   1.0000    1.5000
omega____ theta____ kappa____ phi______ frames
    -       18.5772  -77.0000  -90.0000 91

#__ type_ start__ end____ width___ exp.time_
  5 omega   -6.00   20.00   1.0000    1.5000
omega____ theta____ kappa____ phi______ frames
    -       18.5772   77.0000 -180.0000 26

#__ type_ start__ end____ width___ exp.time_
  6 omega   40.00   78.00   1.0000    1.5000
omega____ theta____ kappa____ phi______ frames
    -       18.5772   77.0000 -180.0000 38

#__ type_ start__ end____ width___ exp.time_
  7 omega   -1.00   86.00   1.0000    1.5000
omega____ theta____ kappa____ phi______ frames
    -       18.5772   77.0000   30.0000 87

#__ type_ start__ end____ width___ exp.time_
  8 omega   -1.00   49.00   1.0000    1.5000
omega____ theta____ kappa____ phi______ frames
    -       18.4210 -128.0000   99.0000 50
;
_diffrn_measurement_device_type 'Xcalibur, Eos, Gemini'
_diffrn_measurement_method '\w scans'
_diffrn_orient_matrix_UB_11 -0.0153899000
_diffrn_orient_matrix_UB_12 -0.0188377000
_diffrn_orient_matrix_UB_13 -0.1022381000
_diffrn_orient_matrix_UB_21 0.0825249000
_diffrn_orient_matrix_UB_22 0.0177202000
_diffrn_orient_matrix_UB_23 -0.0060689000
_diffrn_orient_matrix_UB_31 0.0559219000
_diffrn_orient_matrix_UB_32 -0.0313737000
_diffrn_orient_matrix_UB_33 0.0579726000
_diffrn_radiation_monochromator graphite
_diffrn_radiation_type 'Mo K\a'
_diffrn_radiation_wavelength 0.7107
_diffrn_reflns_av_R_equivalents 0.0379
_diffrn_reflns_av_unetI/netI 0.0303
_diffrn_reflns_limit_h_max 9
_diffrn_reflns_limit_h_min -9
_diffrn_reflns_limit_k_max 21
_diffrn_reflns_limit_k_min -21
_diffrn_reflns_limit_l_max 7
_diffrn_reflns_limit_l_min -7
_diffrn_reflns_number 6566
_diffrn_reflns_theta_full 25.99
_diffrn_reflns_theta_max 25.99
_diffrn_reflns_theta_min 3.12
_diffrn_source 'Enhance (Mo) X-ray Source'
_exptl_absorpt_coefficient_mu 2.296
_exptl_absorpt_correction_T_max 1.00000
_exptl_absorpt_correction_T_min 0.81135
_exptl_absorpt_correction_type multi-scan
_exptl_absorpt_process_details
;
CrysAlisPro, Agilent Technologies,
Version 1.171.35.11 (release 16-05-2011 CrysAlis171 .NET)
(compiled May 16 2011,17:55:39)
Empirical absorption correction using spherical harmonics,
 implemented in SCALE3 ABSPACK scaling algorithm.
;
_exptl_crystal_colour pink
_exptl_crystal_density_diffrn 1.971
_exptl_crystal_density_method 'not measured'
_exptl_crystal_description column
_exptl_crystal_F_000 472
_exptl_crystal_size_max 0.40
_exptl_crystal_size_mid 0.35
_exptl_crystal_size_min 0.25
_refine_diff_density_max 0.383
_refine_diff_density_min -0.339
_refine_diff_density_rms 0.082
_refine_ls_extinction_method none
_refine_ls_goodness_of_fit_ref 1.178
_refine_ls_hydrogen_treatment mixed
_refine_ls_matrix_type full
_refine_ls_number_parameters 92
_refine_ls_number_reflns 1555
_refine_ls_number_restraints 0
_refine_ls_restrained_S_all 1.178
_refine_ls_R_factor_all 0.0301
_refine_ls_R_factor_gt 0.0276
_refine_ls_shift/su_max 0.001
_refine_ls_shift/su_mean 0.000
_refine_ls_structure_factor_coef Fsqd
_refine_ls_weighting_details 'calc w=1/[\s^2^(Fo^2^)+(0.0191P)^2^+0.6443P] where P=(Fo^2^+2Fc^2^)/3'
_refine_ls_weighting_scheme calc
_refine_ls_wR_factor_gt 0.0610
_refine_ls_wR_factor_ref 0.0621
_reflns_number_gt 1450
_reflns_number_total 1555
_reflns_threshold_expression >2sigma(I)
_cod_data_source_file d4cp03612c2.cif
_cod_data_source_block exp_2457
_cod_original_cell_volume 791.88(6)
_cod_database_code 7249725
_reflns_odcompleteness_completeness 99.82
_reflns_odcompleteness_iscentric 1
_reflns_odcompleteness_theta 26.32

loop_
_space_group_symop_id
_space_group_symop_operation_xyz
1 'x, y, z'
2 '-x, y+1/2, -z+1/2'
3 '-x, -y, -z'
4 'x, -y-1/2, z-1/2'

loop_
_atom_site_label
_atom_site_type_symbol
_atom_site_fract_x
_atom_site_fract_y
_atom_site_fract_z
_atom_site_U_iso_or_equiv
_atom_site_adp_type
_atom_site_occupancy
_atom_site_symmetry_multiplicity
_atom_site_calc_flag
_atom_site_refinement_flags
_atom_site_disorder_assembly
_atom_site_disorder_group
Mn1 Mn 0.08837(5) 0.587283(19) 0.18054(6) 0.00967(12) Uani 1 1 d . . .
Cl1 Cl 0.18741(8) 0.50363(3) -0.08971(9) 0.01144(14) Uani 1 1 d . . .
Cl2 Cl -0.06561(8) 0.66477(3) 0.39469(10) 0.01423(15) Uani 1 1 d . . .
O3 O 0.5162(2) 0.74129(9) 0.6797(3) 0.0148(4) Uani 1 1 d . . .
H3 H 0.6307 0.7479 0.7120 0.022 Uiso 1 1 calc R . .
O1 O 0.2536(2) 0.51732(9) 0.4692(3) 0.0099(3) Uani 1 1 d . . .
H1 H 0.2144 0.5097 0.5746 0.015 Uiso 1 1 d R . .
O2 O 0.3744(2) 0.63553(9) 0.3185(3) 0.0123(4) Uani 1 1 d . . .
H2 H 0.4069 0.6784 0.2824 0.018 Uiso 1 1 d R . .
O4 O -0.0042(3) 0.66363(10) -0.0933(3) 0.0220(4) Uani 1 1 d . . .
H4A H -0.0084 0.6529 -0.2236 0.033 Uiso 1 1 d R . .
H4B H -0.0083 0.7119 -0.0856 0.033 Uiso 1 1 d R . .
C1 C 0.4807(3) 0.66236(13) 0.7154(4) 0.0124(5) Uani 1 1 d . . .
H1A H 0.3528 0.6571 0.7156 0.015 Uiso 1 1 calc R . .
H1B H 0.5693 0.6459 0.8590 0.015 Uiso 1 1 calc R . .
C3 C 0.4573(3) 0.52754(13) 0.5613(4) 0.0092(5) Uani 1 1 d . . .
H3A H 0.5045 0.5143 0.7194 0.011 Uiso 1 1 calc R . .
C2 C 0.5029(3) 0.61175(13) 0.5351(4) 0.0097(5) Uani 1 1 d . . .
H2A H 0.6340 0.6156 0.5400 0.012 Uiso 1 1 calc R . .

loop_
_atom_site_aniso_label
_atom_site_aniso_U_11
_atom_site_aniso_U_22
_atom_site_aniso_U_33
_atom_site_aniso_U_23
_atom_site_aniso_U_13
_atom_site_aniso_U_12
Mn1 0.0102(2) 0.0087(2) 0.0105(2) 0.00014(13) 0.00412(16) -0.00018(13)
Cl1 0.0110(3) 0.0129(3) 0.0118(3) -0.0024(2) 0.0059(2) -0.0026(2)
Cl2 0.0171(3) 0.0119(3) 0.0168(3) -0.0014(2) 0.0099(3) 0.0008(2)
O3 0.0139(8) 0.0089(8) 0.0220(10) -0.0034(7) 0.0071(8) -0.0010(7)
O1 0.0074(8) 0.0125(8) 0.0113(9) 0.0015(6) 0.0051(7) -0.0002(6)
O2 0.0137(8) 0.0097(8) 0.0126(9) 0.0026(6) 0.0039(7) -0.0031(6)
O4 0.0412(12) 0.0118(9) 0.0138(9) 0.0032(7) 0.0111(9) 0.0061(8)
C1 0.0127(12) 0.0095(12) 0.0149(13) -0.0004(9) 0.0048(11) 0.0002(9)
C3 0.0059(10) 0.0122(11) 0.0097(12) -0.0007(9) 0.0031(10) -0.0005(9)
C2 0.0070(11) 0.0112(12) 0.0099(12) 0.0003(9) 0.0018(10) 0.0004(9)

loop_
_atom_type_symbol
_atom_type_description
_atom_type_scat_dispersion_real
_atom_type_scat_dispersion_imag
_atom_type_scat_source
C C 0.0033 0.0016 'International Tables Vol C Tables 4.2.6.8 and 6.1.1.4'
H H 0.0000 0.0000 'International Tables Vol C Tables 4.2.6.8 and 6.1.1.4'
Cl Cl 0.1484 0.1585 'International Tables Vol C Tables 4.2.6.8 and 6.1.1.4'
Mn Mn 0.3368 0.7283 'International Tables Vol C Tables 4.2.6.8 and 6.1.1.4'
O O 0.0106 0.0060 'International Tables Vol C Tables 4.2.6.8 and 6.1.1.4'

loop_
_geom_angle_atom_site_label_1
_geom_angle_atom_site_label_2
_geom_angle_atom_site_label_3
_geom_angle
_geom_angle_site_symmetry_1
_geom_angle_site_symmetry_3
_geom_angle_publ_flag
Cl1 Mn1 Cl1 84.49(2) 3_565 . ?
Cl2 Mn1 Cl1 87.62(2) . 3_565 ?
Cl2 Mn1 Cl1 169.94(2) . . ?
O1 Mn1 Cl1 90.86(4) . 3_565 ?
O1 Mn1 Cl1 92.69(5) . . ?
O1 Mn1 Cl2 93.66(5) . . ?
O2 Mn1 Cl1 90.46(5) . . ?
O2 Mn1 Cl1 162.14(5) . 3_565 ?
O2 Mn1 Cl2 98.90(5) . . ?
O2 Mn1 O1 72.23(6) . . ?
O4 Mn1 Cl1 83.00(5) . . ?
O4 Mn1 Cl1 101.94(6) . 3_565 ?
O4 Mn1 Cl2 92.56(5) . . ?
O4 Mn1 O1 165.99(7) . . ?
O4 Mn1 O2 94.40(7) . . ?
Mn1 Cl1 Mn1 95.51(2) 3_565 . ?
C1 O3 H3 109.5 . . ?
Mn1 O1 H1 121.0 . . ?
C3 O1 Mn1 118.18(13) . . ?
C3 O1 H1 108.6 . . ?
Mn1 O2 H2 124.8 . . ?
C2 O2 Mn1 120.13(13) . . ?
C2 O2 H2 111.2 . . ?
Mn1 O4 H4A 124.8 . . ?
Mn1 O4 H4B 125.7 . . ?
H4A O4 H4B 106.7 . . ?
O3 C1 H1A 109.5 . . ?
O3 C1 H1B 109.5 . . ?
O3 C1 C2 110.8(2) . . ?
H1A C1 H1B 108.1 . . ?
C2 C1 H1A 109.5 . . ?
C2 C1 H1B 109.5 . . ?
O1 C3 C3 107.1(2) . 3_666 ?
O1 C3 H3A 109.3 . . ?
O1 C3 C2 108.73(18) . . ?
C3 C3 H3A 109.3 3_666 . ?
C3 C3 C2 113.0(2) 3_666 . ?
C2 C3 H3A 109.3 . . ?
O2 C2 C1 110.80(19) . . ?
O2 C2 C3 106.47(18) . . ?
O2 C2 H2A 109.0 . . ?
C1 C2 C3 112.4(2) . . ?
C1 C2 H2A 109.0 . . ?
C3 C2 H2A 109.0 . . ?

loop_
_geom_bond_atom_site_label_1
_geom_bond_atom_site_label_2
_geom_bond_distance
_geom_bond_site_symmetry_2
_geom_bond_publ_flag
Mn1 Cl1 2.5849(7) . ?
Mn1 Cl1 2.5093(6) 3_565 ?
Mn1 Cl2 2.5012(7) . ?
Mn1 O1 2.1989(16) . ?
Mn1 O2 2.1821(17) . ?
Mn1 O4 2.1202(17) . ?
Cl1 Mn1 2.5093(6) 3_565 ?
O3 H3 0.8200 . ?
O3 C1 1.436(3) . ?
O1 H1 0.8458 . ?
O1 C3 1.444(3) . ?
O2 H2 0.8455 . ?
O2 C2 1.445(3) . ?
O4 H4A 0.8518 . ?
O4 H4B 0.8438 . ?
C1 H1A 0.9700 . ?
C1 H1B 0.9700 . ?
C1 C2 1.518(3) . ?
C3 C3 1.528(5) 3_666 ?
C3 H3A 0.9800 . ?
C3 C2 1.531(3) . ?
C2 H2A 0.9800 . ?

loop_
_geom_torsion_atom_site_label_1
_geom_torsion_atom_site_label_2
_geom_torsion_atom_site_label_3
_geom_torsion_atom_site_label_4
_geom_torsion
_geom_torsion_site_symmetry_1
_geom_torsion_site_symmetry_2
_geom_torsion_site_symmetry_3
_geom_torsion_site_symmetry_4
_geom_torsion_publ_flag
Mn1 O1 C3 C3 -89.0(2) . . . 3_666 ?
Mn1 O1 C3 C2 33.5(2) . . . . ?
Mn1 O2 C2 C1 -89.4(2) . . . . ?
Mn1 O2 C2 C3 33.1(2) . . . . ?
Cl1 Mn1 Cl1 Mn1 0.0 3_565 . . 3_565 ?
Cl1 Mn1 O1 C3 161.44(14) 3_565 . . . ?
Cl1 Mn1 O1 C3 76.91(14) . . . . ?
Cl1 Mn1 O2 C2 -32.3(3) 3_565 . . . ?
Cl1 Mn1 O2 C2 -105.58(15) . . . . ?
Cl2 Mn1 Cl1 Mn1 -38.51(14) . . . 3_565 ?
Cl2 Mn1 O1 C3 -110.89(14) . . . . ?
Cl2 Mn1 O2 C2 78.11(15) . . . . ?
O3 C1 C2 O2 -58.4(2) . . . . ?
O3 C1 C2 C3 -177.37(18) . . . . ?
O1 Mn1 Cl1 Mn1 90.60(4) . . . 3_565 ?
O1 Mn1 O2 C2 -12.90(15) . . . . ?
O1 C3 C2 O2 -40.1(2) . . . . ?
O1 C3 C2 C1 81.4(2) . . . . ?
O2 Mn1 Cl1 Mn1 162.84(5) . . . 3_565 ?
O2 Mn1 O1 C3 -12.72(14) . . . . ?
O4 Mn1 Cl1 Mn1 -102.78(6) . . . 3_565 ?
O4 Mn1 O1 C3 5.3(4) . . . . ?
O4 Mn1 O2 C2 171.41(16) . . . . ?
C3 C3 C2 O2 78.7(3) 3_666 . . . ?
C3 C3 C2 C1 -159.8(2) 3_666 . . . ?
